data_7110329
loop_
_publ_author_name
'Kovalchuk, Anton'
'Bricks, Julia L.'
'Reck, G&#xFFFD;nter'
'Rurack, Knut'
'Schulz, Burkhard'
'Szumna, Agnieszka'
'Wei&#xFFFD;hoff, Hardy'

_publ_section_title
;
 A charge transfer-type fluorescent molecular sensor that ?lights up? in
 the visible upon hydrogen bond-assisted complexation of anionsElectronic
 Supplementary Information (ESI) available: details on synthesis, X-ray
 structure analysis, NMR and competition studies. See
 http://www.rsc.org/suppdata/cc/b4/b405207b/
;
_journal_issue 17
_journal_name_full 'Chemical Communications'
_journal_page_first 1946
_journal_page_last 1947
_journal_paper_doi 10.1039/b405207b
_journal_year 2004
_chemical_formula_moiety 'C41 H35 N7 O2 S2 x C2 H6 O S x 2.5(C4 H8 O)'
_chemical_formula_sum 'C53 H61 N7 O5.5 S3'
_chemical_formula_weight 980.27
_chemical_name_common
;
N,N'-bis(4-((E)-2-(6-(dimethylamino)-1,3-benzothiazol-2-yl)
vinyl)phenyl)pyridine-2,6-dicarboxamide dimethylsulfoxide
tetrahydrofuran?
;
_chemical_name_systematic
;
N,N'-bis(4-{(E)-2-[6-(dimethylamino)-1,3-benzothiazol-2-yl]
vinyl}phenyl)pyridine-2,6-dicarboxamide dimethylsulfoxide
tetrahydrofuran?
;
_space_group_IT_number 2
_symmetry_cell_setting triclinic
_symmetry_space_group_name_Hall '-P 1'
_symmetry_space_group_name_H-M 'P -1'
_atom_sites_solution_hydrogens geom
_atom_sites_solution_primary direct
_atom_sites_solution_secondary difmap
_audit_creation_method SHELXL
_cell_angle_alpha 99.094(14)
_cell_angle_beta 97.226(14)
_cell_angle_gamma 107.448(17)
_cell_formula_units_Z 2
_cell_length_a 8.5978(16)
_cell_length_b 12.400(2)
_cell_length_c 26.453(4)
_cell_measurement_reflns_used 45217
_cell_measurement_temperature 293(2)
_cell_measurement_theta_max 28
_cell_measurement_theta_min 2.7
_cell_volume 2611.4(8)
_computing_cell_refinement 'CrysAlis RED'
_computing_data_collection 'KUMA CrysAlis CCD'
_computing_data_reduction 'CrysAlis RED'
_computing_molecular_graphics 'CELLGRAF (Reck, Walther, Kretschmer)'
_computing_publication_material 'SHELXL-97 (Sheldrick, 1997)'
_computing_structure_refinement 'SHELXL-97 (Sheldrick, 1997)'
_computing_structure_solution 'SHELXS-97 (Sheldrick, 1990)'
_diffrn_ambient_temperature 293(2)
_diffrn_detector_area_resol_mean 1024
_diffrn_measured_fraction_theta_full 0.991
_diffrn_measured_fraction_theta_max 0.991
_diffrn_measurement_device_type 'KM4CCD diffractometer'
_diffrn_measurement_method 'omega scan'
_diffrn_radiation_monochromator graphite
_diffrn_radiation_source 'fine-focus sealed tube'
_diffrn_radiation_type MoK\a
_diffrn_radiation_wavelength 0.71073
_diffrn_reflns_av_R_equivalents 0.1422
_diffrn_reflns_av_sigmaI/netI 0.2466
_diffrn_reflns_limit_h_max 9
_diffrn_reflns_limit_h_min -9
_diffrn_reflns_limit_k_max 13
_diffrn_reflns_limit_k_min -13
_diffrn_reflns_limit_l_max 29
_diffrn_reflns_limit_l_min -29
_diffrn_reflns_number 30482
_diffrn_reflns_theta_full 23.00
_diffrn_reflns_theta_max 23.00
_diffrn_reflns_theta_min 3.17
_diffrn_standards_interval_count '50 frame'
_diffrn_standards_number '1 frame'
_exptl_absorpt_coefficient_mu 0.196
_exptl_absorpt_correction_type none
_exptl_crystal_colour yellow
_exptl_crystal_density_diffrn 1.247
_exptl_crystal_density_method 'not measured'
_exptl_crystal_description needle
_exptl_crystal_F_000 1040
_exptl_crystal_size_max 0.21
_exptl_crystal_size_mid 0.07
_exptl_crystal_size_min 0.07
_refine_diff_density_max 0.607
_refine_diff_density_min -0.417
_refine_diff_density_rms 0.068
_refine_ls_extinction_method none
_refine_ls_goodness_of_fit_ref 0.952
_refine_ls_hydrogen_treatment constr
_refine_ls_matrix_type full
_refine_ls_number_parameters 571
_refine_ls_number_reflns 7217
_refine_ls_number_restraints 198
_refine_ls_restrained_S_all 0.964
_refine_ls_R_factor_all 0.2976
_refine_ls_R_factor_gt 0.1123
_refine_ls_shift/su_max 0.097
_refine_ls_shift/su_mean 0.024
_refine_ls_structure_factor_coef Fsqd
_refine_ls_weighting_details 'calc w=1/[\s^2^(Fo^2^)+(0.1097P)^2^+0.0000P] where P=(Fo^2^+2Fc^2^)/3'
_refine_ls_weighting_scheme calc
_refine_ls_wR_factor_gt 0.2606
_refine_ls_wR_factor_ref 0.3387
_reflns_number_gt 1624
_reflns_number_total 7217
_reflns_threshold_expression >2sigma(I)
_cod_data_source_file b405207bsup1.cif
_cod_data_source_block dmsorev
_cod_original_cell_volume 2611.3(8)
_cod_original_formula_sum 'C53 H61 N7 O5.50 S3'
_cod_database_code 7110329

loop_
_symmetry_equiv_pos_as_xyz
'x, y, z'
'-x, -y, -z'

loop_
_atom_site_label
_atom_site_type_symbol
_atom_site_fract_x
_atom_site_fract_y
_atom_site_fract_z
_atom_site_U_iso_or_equiv
_atom_site_adp_type
_atom_site_occupancy
_atom_site_symmetry_multiplicity
_atom_site_calc_flag
_atom_site_refinement_flags
_atom_site_disorder_assembly
_atom_site_disorder_group
N1 N -0.0504(5) 0.2948(3) 0.17852(12) 0.0565(14) Uani 1 1 d D . .
C2 C -0.1312(4) 0.3300(4) 0.14315(16) 0.0550(18) Uani 1 1 d D . .
C3 C -0.3014(5) 0.3016(4) 0.13222(18) 0.075(2) Uani 1 1 d D . .
H3 H -0.3514 0.3302 0.1066 0.090 Uiso 1 1 calc R . .
C4 C -0.3958(6) 0.2309(4) 0.15945(15) 0.090(2) Uani 1 1 d D . .
H4 H -0.5108 0.2108 0.1531 0.107 Uiso 1 1 calc R . .
C5 C -0.0270(5) 0.4059(4) 0.11231(15) 0.068(2) Uani 1 1 d D . .
N6 N 0.1391(4) 0.4230(3) 0.12264(13) 0.0621(15) Uani 1 1 d D . .
H6 H 0.1742 0.3926 0.1469 0.074 Uiso 1 1 calc R . .
O7 O -0.1022(4) 0.4440(3) 0.07859(14) 0.1009(16) Uani 1 1 d D . .
C8 C 0.2592(4) 0.4868(3) 0.09673(15) 0.0656(19) Uani 1 1 d D . .
C9 C 0.4174(4) 0.4863(4) 0.11189(18) 0.071(2) Uani 1 1 d D . .
H9 H 0.4385 0.4447 0.1367 0.086 Uiso 1 1 calc R . .
C10 C 0.5445(5) 0.5470(3) 0.09054(15) 0.070(2) Uani 1 1 d D . .
H10 H 0.6521 0.5480 0.1014 0.084 Uiso 1 1 calc R . .
C11 C 0.5123(4) 0.6069(3) 0.05273(15) 0.0540(18) Uani 1 1 d D . .
C12 C 0.3515(4) 0.6048(4) 0.03778(18) 0.077(2) Uani 1 1 d D . .
H12 H 0.3287 0.6444 0.0122 0.092 Uiso 1 1 calc R . .
C13 C 0.2250(6) 0.5458(4) 0.05970(16) 0.073(2) Uani 1 1 d D . .
H13 H 0.1174 0.5459 0.0496 0.088 Uiso 1 1 calc R . .
C14 C 0.6612(6) 0.6729(4) 0.03156(16) 0.072(2) Uani 1 1 d D . .
H14 H 0.7662 0.6730 0.0454 0.086 Uiso 1 1 calc R . .
C15 C 0.6456(5) 0.7296(4) -0.00557(17) 0.082(2) Uani 1 1 d D . .
H15 H 0.5404 0.7315 -0.0178 0.098 Uiso 1 1 calc R . .
C16 C 0.7906(4) 0.7934(4) -0.03016(16) 0.0578(19) Uani 1 1 d D . .
S17 S 0.9953(2) 0.81305(13) -0.00335(6) 0.0817(6) Uani 1 1 d D . .
C18 C 1.0576(4) 0.8912(3) -0.05081(15) 0.0589(18) Uani 1 1 d D . .
C19 C 0.9153(5) 0.8941(4) -0.08154(16) 0.070(2) Uani 1 1 d D . .
N20 N 0.7638(5) 0.8429(3) -0.06833(16) 0.0812(18) Uani 1 1 d D . .
C21 C 1.2157(5) 0.9447(4) -0.05974(17) 0.068(2) Uani 1 1 d D . .
H21 H 1.3085 0.9416 -0.0386 0.082 Uiso 1 1 calc R . .
C22 C 1.2334(4) 1.0019(4) -0.09982(16) 0.0648(19) Uani 1 1 d D . .
C23 C 1.0893(5) 1.0053(4) -0.12951(18) 0.073(2) Uani 1 1 d D . .
H23 H 1.1017 1.0456 -0.1563 0.087 Uiso 1 1 calc R . .
C24 C 0.9318(5) 0.9541(4) -0.12228(17) 0.069(2) Uani 1 1 d D . .
H24 H 0.8399 0.9588 -0.1434 0.083 Uiso 1 1 calc R . .
N25 N 1.3855(4) 1.0567(3) -0.10939(13) 0.0839(18) Uani 1 1 d D . .
C26 C 1.5339(5) 1.0579(5) -0.0754(2) 0.106(3) Uani 1 1 d D . .
H26A H 1.5569 1.1162 -0.0443 0.159 Uiso 1 1 calc R . .
H26B H 1.6263 1.0747 -0.0931 0.159 Uiso 1 1 calc R . .
H26C H 1.5159 0.9838 -0.0663 0.159 Uiso 1 1 calc R . .
C27 C 1.4040(7) 1.1236(4) -0.15075(19) 0.114(3) Uani 1 1 d D . .
H27A H 1.3354 1.0764 -0.1828 0.171 Uiso 1 1 calc R . .
H27B H 1.5178 1.1477 -0.1549 0.171 Uiso 1 1 calc R . .
H27C H 1.3709 1.1904 -0.1414 0.171 Uiso 1 1 calc R . .
C2' C -0.1440(5) 0.2264(4) 0.20415(17) 0.0713(17) Uiso 1 1 d D . .
C3' C -0.3154(5) 0.1909(4) 0.19644(19) 0.074(2) Uani 1 1 d D . .
H3' H -0.3739 0.1416 0.2157 0.089 Uiso 1 1 calc R . .
C5' C -0.0559(5) 0.1855(4) 0.24627(17) 0.0763(18) Uiso 1 1 d D . .
N6' N 0.1120(4) 0.2247(3) 0.25502(14) 0.0707(16) Uani 1 1 d D . .
H6' H 0.1558 0.2672 0.2344 0.085 Uiso 1 1 calc R . .
O7' O -0.1337(5) 0.1199(3) 0.27314(15) 0.1086(17) Uani 1 1 d D . .
C8' C 0.2256(4) 0.2055(4) 0.29330(13) 0.072(2) Uani 1 1 d D . .
C9' C 0.1873(5) 0.1828(4) 0.34044(14) 0.080(2) Uani 1 1 d D . .
H9' H 0.0817 0.1742 0.3477 0.096 Uiso 1 1 calc R . .
C10' C 0.3092(5) 0.1732(5) 0.3762(2) 0.113(3) Uani 1 1 d D . .
H10' H 0.2861 0.1606 0.4086 0.136 Uiso 1 1 calc R . .
C11' C 0.4665(5) 0.1818(5) 0.36580(14) 0.100(2) Uani 1 1 d D . .
C12' C 0.4980(6) 0.2006(4) 0.31725(15) 0.091(2) Uani 1 1 d D . .
H12' H 0.6020 0.2063 0.3092 0.109 Uiso 1 1 calc R . .
C13' C 0.3776(5) 0.2109(4) 0.28096(18) 0.073(2) Uani 1 1 d D . .
H13' H 0.3989 0.2215 0.2482 0.087 Uiso 1 1 calc R . .
C14' C 0.6200(8) 0.1770(4) 0.40149(17) 0.146(4) Uani 1 1 d D . .
H14' H 0.7241 0.1972 0.3922 0.175 Uiso 1 1 calc R . .
C15' C 0.5991(7) 0.1448(5) 0.4435(2) 0.154(4) Uani 1 1 d D . .
H15' H 0.4973 0.1230 0.4542 0.184 Uiso 1 1 calc R . .
C16' C 0.7644(6) 0.1457(6) 0.4753(2) 0.139(3) Uiso 1 1 d D . .
S17' S 0.9714(3) 0.19187(19) 0.46721(7) 0.1473(10) Uani 1 1 d D . .
C18' C 1.0258(5) 0.1531(4) 0.52549(16) 0.090(2) Uani 1 1 d D . .
C19' C 0.8883(6) 0.1093(5) 0.5484(2) 0.143(4) Uani 1 1 d D . .
N20' N 0.7451(5) 0.1053(4) 0.51670(19) 0.124(3) Uani 1 1 d D . .
C21' C 1.1875(6) 0.1670(5) 0.54869(19) 0.123(3) Uani 1 1 d D . .
H21' H 1.2774 0.1981 0.5332 0.147 Uiso 1 1 calc R . .
C22' C 1.2087(5) 0.1331(5) 0.59513(19) 0.105(3) Uani 1 1 d D . .
C23' C 1.0727(6) 0.0831(6) 0.6177(3) 0.172(4) Uani 1 1 d D . .
H23' H 1.0901 0.0557 0.6480 0.206 Uiso 1 1 calc RD . .
C24' C 0.9167(8) 0.0739(6) 0.5963(2) 0.201(5) Uani 1 1 d D . .
H24' H 0.8286 0.0445 0.6128 0.242 Uiso 1 1 calc R . .
N25' N 1.3461(4) 0.1338(4) 0.62690(14) 0.121(2) Uani 1 1 d D . .
C26' C 1.4947(6) 0.1630(7) 0.6035(3) 0.158(4) Uani 1 1 d D . .
H26D H 1.4755 0.1105 0.5708 0.237 Uiso 1 1 calc R . .
H26E H 1.5862 0.1571 0.6265 0.237 Uiso 1 1 calc R . .
H26F H 1.5200 0.2405 0.5979 0.237 Uiso 1 1 calc R . .
C27' C 1.3449(11) 0.0761(5) 0.6712(2) 0.177(4) Uani 1 1 d D . .
H27D H 1.3018 0.1137 0.6979 0.266 Uiso 1 1 calc RD . .
H27E H 1.4560 0.0800 0.6846 0.266 Uiso 1 1 calc R . .
H27F H 1.2763 -0.0034 0.6599 0.266 Uiso 1 1 calc RD . .
O28A O 0.3555(6) 0.4110(3) 0.22093(14) 0.0845(15) Uiso 0.618(3) 1 d PD A 1
S29A S 0.5043(4) 0.4904(2) 0.25482(10) 0.1259(11) Uiso 0.618(3) 1 d PD A 1
C30A C 0.4685(11) 0.5293(8) 0.32093(17) 0.156(4) Uiso 0.618(3) 1 d PD A 1
H30A H 0.4120 0.4605 0.3322 0.235 Uiso 0.618(3) 1 calc PR A 1
H30B H 0.4018 0.5791 0.3213 0.235 Uiso 0.618(3) 1 calc PR A 1
H30C H 0.5729 0.5687 0.3440 0.235 Uiso 0.618(3) 1 calc PR A 1
C31A C 0.5384(13) 0.6371(3) 0.2428(4) 0.157(5) Uiso 0.618(3) 1 d PD A 1
H31A H 0.4355 0.6532 0.2401 0.236 Uiso 0.618(3) 1 calc PR A 1
H31B H 0.5798 0.6426 0.2109 0.236 Uiso 0.618(3) 1 calc PR A 1
H31C H 0.6177 0.6921 0.2711 0.236 Uiso 0.618(3) 1 calc PR A 1
O28B O 0.3163(7) 0.4330(5) 0.22667(18) 0.0845(15) Uiso 0.38 1 d PD A 2
S29B S 0.4179(5) 0.5381(4) 0.25904(15) 0.1259(11) Uiso 0.38 1 d PD A 2
C30B C 0.5162(12) 0.5202(10) 0.3213(2) 0.156(4) Uiso 0.38 1 d PD A 2
H30D H 0.4880 0.5655 0.3494 0.235 Uiso 0.382(3) 1 calc PR A 2
H30E H 0.6344 0.5454 0.3237 0.235 Uiso 0.382(3) 1 calc PR A 2
H30F H 0.4777 0.4402 0.3234 0.235 Uiso 0.382(3) 1 calc PR A 2
C31B C 0.6285(6) 0.5843(11) 0.2452(5) 0.157(5) Uiso 0.38 1 d PD A 2
H31D H 0.6822 0.5294 0.2525 0.236 Uiso 0.382(3) 1 calc PR A 2
H31E H 0.6901 0.6588 0.2666 0.236 Uiso 0.382(3) 1 calc PR A 2
H31F H 0.6235 0.5888 0.2091 0.236 Uiso 0.382(3) 1 calc PR A 2
O32A O 0.9332(2) 0.7730(3) 0.20535(12) 0.1262(17) Uiso 0.50 1 d PD B 3
C33A C 1.0249(3) 0.7325(2) 0.16873(11) 0.1262(17) Uiso 0.50 1 d PD B 3
C34A C 1.1990(2) 0.8141(4) 0.17939(10) 0.1262(17) Uiso 0.50 1 d PD B 3
C35A C 1.2216(2) 0.8855(3) 0.23279(12) 0.1262(17) Uiso 0.50 1 d PD B 3
C36A C 1.0500(3) 0.8692(3) 0.24331(12) 0.1262(17) Uiso 0.50 1 d PD B 3
O32B O 1.2639(2) 0.7961(3) 0.22959(12) 0.1262(17) Uiso 0.50 1 d PD C 4
C33B C 1.1644(3) 0.8385(2) 0.26303(11) 0.1262(17) Uiso 0.50 1 d PD C 4
C34B C 0.9928(2) 0.7526(4) 0.25149(11) 0.1262(17) Uiso 0.50 1 d PD C 4
C35B C 0.9787(2) 0.6772(3) 0.20019(13) 0.1262(17) Uiso 0.50 1 d PD C 4
C36B C 1.1492(3) 0.7077(3) 0.18769(11) 0.1262(17) Uiso 0.50 1 d PD C 4
O37A O 0.1302(4) 0.58927(19) 0.34820(8) 0.200(3) Uiso 0.50 1 d PD D 5
C38A C 0.0484(4) 0.64042(15) 0.38513(11) 0.200(3) Uiso 0.50 1 d PD D 5
C39A C 0.0000(3) 0.5642(2) 0.42280(9) 0.200(3) Uiso 0.50 1 d PD D 5
C40A C 0.0311(4) 0.45437(16) 0.40167(11) 0.200(3) Uiso 0.50 1 d PD D 5
C41A C 0.1564(3) 0.4907(2) 0.36706(13) 0.200(3) Uiso 0.50 1 d PD D 5
O37B O -0.1451(3) 0.4592(2) 0.37592(9) 0.200(3) Uiso 0.50 1 d PD E 6
C38B C -0.0547(4) 0.40307(16) 0.34436(11) 0.200(3) Uiso 0.50 1 d PD E 6
C39B C 0.0209(3) 0.4797(2) 0.30922(10) 0.200(3) Uiso 0.50 1 d PD E 6
C40B C -0.0753(4) 0.56276(19) 0.30825(9) 0.200(3) Uiso 0.50 1 d PD E 6
C41B C -0.1371(3) 0.5663(2) 0.35917(12) 0.200(3) Uiso 0.50 1 d PD E 6
O43 O 1.4664(3) 0.38839(17) 0.50825(11) 0.170(3) Uiso 0.50 1 d PD . 7
C44 C 1.5922(2) 0.4390(3) 0.47959(16) 0.170(3) Uiso 0.50 1 d PD . 7
C45 C 1.5350(5) 0.5202(3) 0.45069(12) 0.170(3) Uiso 0.50 1 d PD . 7
C46 C 1.4111(4) 0.5510(2) 0.4803(3) 0.170(3) Uiso 0.50 1 d PD . 7
C47 C 1.3472(3) 0.4495(3) 0.50585(15) 0.170(3) Uiso 0.50 1 d PD . 7

loop_
_atom_site_aniso_label
_atom_site_aniso_U_11
_atom_site_aniso_U_22
_atom_site_aniso_U_33
_atom_site_aniso_U_23
_atom_site_aniso_U_13
_atom_site_aniso_U_12
N1 0.062(2) 0.051(2) 0.066(2) 0.030(2) 0.023(2) 0.019(2)
C2 0.050(3) 0.052(3) 0.060(3) 0.012(3) 0.011(3) 0.012(3)
C3 0.055(3) 0.113(4) 0.083(4) 0.045(3) 0.027(3) 0.046(3)
C4 0.041(3) 0.140(5) 0.092(4) 0.037(4) 0.006(3) 0.032(3)
C5 0.075(4) 0.075(4) 0.038(3) 0.001(3) -0.004(3) 0.014(3)
N6 0.043(2) 0.077(3) 0.068(3) 0.005(2) -0.008(2) 0.033(2)
O7 0.067(2) 0.156(3) 0.092(3) 0.058(2) 0.025(2) 0.034(2)
C8 0.066(3) 0.082(4) 0.066(3) 0.031(3) 0.036(3) 0.032(3)
C9 0.048(3) 0.082(4) 0.091(4) 0.030(3) 0.013(3) 0.024(3)
C10 0.040(3) 0.087(4) 0.077(4) 0.022(3) -0.002(3) 0.017(3)
C11 0.057(3) 0.032(3) 0.072(4) -0.002(3) 0.021(3) 0.016(2)
C12 0.110(4) 0.065(3) 0.074(4) 0.019(3) 0.015(3) 0.054(3)
C13 0.084(4) 0.075(4) 0.071(4) 0.027(3) 0.028(3) 0.029(3)
C14 0.073(4) 0.068(4) 0.068(4) 0.009(3) -0.010(3) 0.025(3)
C15 0.051(3) 0.113(4) 0.082(4) 0.004(4) 0.001(3) 0.041(3)
C16 0.038(3) 0.054(3) 0.068(3) 0.001(3) 0.006(3) 0.003(3)
S17 0.0862(11) 0.0812(11) 0.0745(10) 0.0266(9) 0.0166(9) 0.0166(9)
C18 0.059(3) 0.054(3) 0.061(3) 0.004(3) -0.009(3) 0.027(3)
C19 0.060(3) 0.064(4) 0.087(4) 0.017(3) 0.037(3) 0.012(3)
N20 0.090(3) 0.064(3) 0.091(3) 0.024(3) 0.012(3) 0.025(3)
C21 0.040(3) 0.047(3) 0.088(4) -0.012(3) -0.005(3) -0.009(3)
C22 0.053(3) 0.081(4) 0.073(3) 0.032(3) 0.027(3) 0.025(3)
C23 0.065(3) 0.094(4) 0.066(3) 0.036(3) 0.022(3) 0.022(3)
C24 0.066(3) 0.090(4) 0.069(3) 0.037(3) 0.017(3) 0.039(3)
N25 0.056(3) 0.099(3) 0.098(3) 0.025(3) 0.029(3) 0.018(3)
C26 0.063(4) 0.110(5) 0.141(6) 0.024(4) 0.029(4) 0.019(4)
C27 0.096(5) 0.108(5) 0.139(5) 0.034(4) 0.050(4) 0.019(4)
C3' 0.051(3) 0.075(4) 0.098(4) 0.012(3) 0.038(3) 0.016(3)
N6' 0.046(2) 0.105(3) 0.065(3) 0.030(2) 0.014(2) 0.022(2)
O7' 0.078(3) 0.125(3) 0.127(3) 0.062(3) 0.035(2) 0.014(2)
C8' 0.073(4) 0.068(4) 0.077(4) 0.016(3) 0.018(3) 0.025(3)
C9' 0.096(4) 0.111(4) 0.054(3) 0.026(3) 0.034(3) 0.052(3)
C10' 0.121(5) 0.148(5) 0.088(4) 0.041(4) -0.009(4) 0.073(4)
C11' 0.123(4) 0.103(4) 0.089(4) 0.020(4) -0.015(4) 0.072(4)
C12' 0.095(4) 0.109(4) 0.084(4) 0.038(4) 0.010(4) 0.048(3)
C13' 0.090(4) 0.073(3) 0.080(4) 0.037(3) 0.036(3) 0.044(3)
C14' 0.292(9) 0.071(4) 0.100(5) 0.043(4) 0.067(6) 0.069(5)
C15' 0.153(7) 0.106(6) 0.182(8) 0.006(6) -0.006(6) 0.040(5)
S17' 0.211(2) 0.1656(17) 0.0856(14) 0.0189(13) 0.0077(14) 0.1031(15)
C18' 0.106(4) 0.092(4) 0.081(4) -0.005(3) -0.013(4) 0.072(3)
C19' 0.077(4) 0.084(5) 0.249(8) -0.029(6) 0.063(5) 0.015(4)
N20' 0.067(3) 0.121(4) 0.159(5) -0.007(4) -0.030(4) 0.031(3)
C21' 0.174(5) 0.148(5) 0.098(5) 0.056(4) 0.052(4) 0.103(4)
C22' 0.079(4) 0.099(5) 0.139(6) 0.007(4) 0.039(4) 0.034(4)
C23' 0.124(6) 0.168(7) 0.183(8) -0.047(6) -0.077(6) 0.072(5)
C24' 0.322(12) 0.154(6) 0.130(6) 0.095(5) 0.061(7) 0.039(8)
N25' 0.077(3) 0.136(5) 0.148(5) 0.021(4) 0.026(4) 0.036(3)
C26' 0.091(5) 0.159(7) 0.198(8) -0.001(6) 0.006(6) 0.030(5)
C27' 0.297(9) 0.153(5) 0.132(5) 0.088(4) 0.017(6) 0.125(6)

loop_
_atom_type_symbol
_atom_type_description
_atom_type_scat_dispersion_real
_atom_type_scat_dispersion_imag
_atom_type_scat_source
C C 0.0033 0.0016 'International Tables Vol C Tables 4.2.6.8 and 6.1.1.4'
H H 0.0000 0.0000 'International Tables Vol C Tables 4.2.6.8 and 6.1.1.4'
N N 0.0061 0.0033 'International Tables Vol C Tables 4.2.6.8 and 6.1.1.4'
O O 0.0106 0.0060 'International Tables Vol C Tables 4.2.6.8 and 6.1.1.4'
S S 0.1246 0.1234 'International Tables Vol C Tables 4.2.6.8 and 6.1.1.4'

loop_
_geom_angle_atom_site_label_1
_geom_angle_atom_site_label_2
_geom_angle_atom_site_label_3
_geom_angle
_geom_angle_site_symmetry_1
_geom_angle_site_symmetry_3
C2 N1 C2' 115.0(4) . .
N1 C2 C3 124.7(4) . .
N1 C2 C5 115.9(3) . .
C3 C2 C5 119.4(4) . .
C4 C3 C2 119.3(4) . .
C4 C3 H3 120.3 . .
C2 C3 H3 120.4 . .
C3 C4 C3' 117.7(5) . .
C3 C4 H4 121.1 . .
C3' C4 H4 121.2 . .
O7 C5 N6 126.8(4) . .
O7 C5 C2 117.2(4) . .
N6 C5 C2 115.9(4) . .
C5 N6 C8 125.5(4) . .
C5 N6 H6 117.2 . .
C8 N6 H6 117.2 . .
C13 C8 C9 120.9(4) . .
C13 C8 N6 124.3(3) . .
C9 C8 N6 114.8(4) . .
C10 C9 C8 120.2(4) . .
C10 C9 H9 119.9 . .
C8 C9 H9 119.9 . .
C9 C10 C11 119.9(4) . .
C9 C10 H10 120.1 . .
C11 C10 H10 120.1 . .
C12 C11 C10 118.7(4) . .
C12 C11 C14 125.0(4) . .
C10 C11 C14 116.3(3) . .
C13 C12 C11 121.4(4) . .
C13 C12 H12 119.3 . .
C11 C12 H12 119.3 . .
C8 C13 C12 118.9(4) . .
C8 C13 H13 120.6 . .
C12 C13 H13 120.6 . .
C15 C14 C11 121.9(4) . .
C15 C14 H14 119.1 . .
C11 C14 H14 119.1 . .
C14 C15 C16 124.1(4) . .
C14 C15 H15 117.9 . .
C16 C15 H15 117.9 . .
N20 C16 C15 120.4(4) . .
N20 C16 S17 118.2(3) . .
C15 C16 S17 121.1(3) . .
C16 S17 C18 88.3(2) . .
C21 C18 C19 122.0(4) . .
C21 C18 S17 130.2(3) . .
C19 C18 S17 107.8(3) . .
N20 C19 C18 118.0(4) . .
N20 C19 C24 122.7(4) . .
C18 C19 C24 119.1(4) . .
C16 N20 C19 107.5(4) . .
C22 C21 C18 119.4(4) . .
C22 C21 H21 120.3 . .
C18 C21 H21 120.3 . .
N25 C22 C21 121.3(4) . .
N25 C22 C23 121.2(4) . .
C21 C22 C23 117.5(4) . .
C24 C23 C22 125.2(5) . .
C24 C23 H23 117.4 . .
C22 C23 H23 117.4 . .
C23 C24 C19 116.7(4) . .
C23 C24 H24 121.7 . .
C19 C24 H24 121.7 . .
C22 N25 C26 119.7(4) . .
C22 N25 C27 121.0(4) . .
C26 N25 C27 119.1(4) . .
N25 C26 H26A 109.5 . .
N25 C26 H26B 109.5 . .
H26A C26 H26B 109.5 . .
N25 C26 H26C 109.5 . .
H26A C26 H26C 109.5 . .
H26B C26 H26C 109.5 . .
N25 C27 H27A 109.5 . .
N25 C27 H27B 109.5 . .
H27A C27 H27B 109.5 . .
N25 C27 H27C 109.5 . .
H27A C27 H27C 109.5 . .
H27B C27 H27C 109.5 . .
N1 C2' C3' 125.7(4) . .
N1 C2' C5' 116.9(4) . .
C3' C2' C5' 117.3(4) . .
C4 C3' C2' 117.6(5) . .
C4 C3' H3' 121.2 . .
C2' C3' H3' 121.2 . .
O7' C5' N6' 121.0(4) . .
O7' C5' C2' 122.0(4) . .
N6' C5' C2' 116.9(4) . .
C5' N6' C8' 129.1(4) . .
C5' N6' H6' 115.5 . .
C8' N6' H6' 115.5 . .
C13' C8' C9' 121.4(4) . .
C13' C8' N6' 116.1(4) . .
C9' C8' N6' 122.5(4) . .
C10' C9' C8' 118.0(4) . .
C10' C9' H9' 121.0 . .
C8' C9' H9' 121.0 . .
C9' C10' C11' 122.3(5) . .
C9' C10' H10' 118.9 . .
C11' C10' H10' 118.9 . .
C12' C11' C10' 117.9(4) . .
C12' C11' C14' 112.5(4) . .
C10' C11' C14' 129.6(4) . .
C13' C12' C11' 120.8(4) . .
C13' C12' H12' 119.6 . .
C11' C12' H12' 119.6 . .
C12' C13' C8' 119.6(4) . .
C12' C13' H13' 120.2 . .
C8' C13' H13' 120.2 . .
C15' C14' C11' 117.5(6) . .
C15' C14' H14' 121.2 . .
C11' C14' H14' 121.2 . .
C14' C15' C16' 111.6(6) . .
C14' C15' H15' 124.2 . .
C16' C15' H15' 124.2 . .
N20' C16' C15' 113.0(4) . .
N20' C16' S17' 113.2(4) . .
C15' C16' S17' 133.7(4) . .
C18' S17' C16' 88.4(3) . .
C21' C18' C19' 122.7(5) . .
C21' C18' S17' 125.0(4) . .
C19' C18' S17' 112.3(3) . .
N20' C19' C18' 109.8(5) . .
N20' C19' C24' 132.5(5) . .
C18' C19' C24' 117.6(5) . .
C16' N20' C19' 116.2(5) . .
C22' C21' C18' 117.4(5) . .
C22' C21' H21' 121.3 . .
C18' C21' H21' 121.3 . .
N25' C22' C21' 132.0(5) . .
N25' C22' C23' 106.7(5) . .
C21' C22' C23' 121.2(5) . .
C24' C23' C22' 121.3(6) . .
C24' C23' H23' 119.4 . .
C22' C23' H23' 119.4 . .
C23' C24' C19' 119.6(6) . .
C23' C24' H24' 120.2 . .
C19' C24' H24' 120.2 . .
C22' N25' C26' 112.9(4) . .
C22' N25' C27' 124.9(5) . .
C26' N25' C27' 119.2(6) . .
N25' C26' H26D 109.5 . .
N25' C26' H26E 109.5 . .
H26D C26' H26E 109.5 . .
N25' C26' H26F 109.5 . .
H26D C26' H26F 109.5 . .
H26E C26' H26F 109.5 . .
N25' C27' H27D 109.5 . .
N25' C27' H27E 109.5 . .
H27D C27' H27E 109.5 . .
N25' C27' H27F 109.4 . .
H27D C27' H27F 109.5 . .
H27E C27' H27F 109.5 . .
O28A S29A C30A 111.5(4) . .
O28A S29A C31A 109.9(4) . .
C30A S29A C31A 93.4(5) . .
O28B S29B C31B 112.9(5) . .
O28B S29B C30B 113.0(5) . .
C31B S29B C30B 85.3(6) . .
S29B C30B H30D 109.5 . .
S29B C30B H30E 109.5 . .
H30D C30B H30E 109.5 . .
S29B C30B H30F 109.5 . .
H30D C30B H30F 109.5 . .
H30E C30B H30F 109.5 . .
S29B C31B H31D 109.5 . .
S29B C31B H31E 109.5 . .
H31D C31B H31E 109.5 . .
S29B C31B H31F 109.5 . .
H31D C31B H31F 109.5 . .
H31E C31B H31F 109.5 . .
C33A O32A C36A 107.43(16) . .
O32A C33A C34A 109.37(18) . .
C33A C34A C35A 105.25(16) . .
C36A C35A C34A 105.30(15) . .
O32A C36A C35A 109.57(19) . .
C36B O32B C33B 106.68(16) . .
O32B C33B C34B 108.70(18) . .
C35B C34B C33B 105.75(17) . .
C34B C35B C36B 106.18(15) . .
O32B C36B C35B 109.67(18) . .
C38A O37A C41A 106.30(19) . .
O37A C38A C39A 109.83(17) . .
C38A C39A C40A 105.33(17) . .
C39A C40A C41A 103.74(15) . .
O37A C41A C40A 107.24(19) . .
C38B O37B C41B 107.18(19) . .
O37B C38B C39B 109.28(17) . .
C38B C39B C40B 104.40(17) . .
C39B C40B C41B 103.89(17) . .
O37B C41B C40B 108.27(18) . .
C46 O43 C45 71.6(3) 2_866 2_866
C46 O43 C44 46.6(4) 2_866 .
C45 O43 C44 107.0(2) 2_866 .
C46 O43 C47 109.6(3) 2_866 .
C45 O43 C47 55.8(2) 2_866 .
C44 O43 C47 107.6(2) . .
C46 C44 C47 79.4(3) 2_866 2_866
C46 C44 O43 47.5(2) 2_866 .
C47 C44 O43 112.5(3) 2_866 .
C46 C44 C45 117.5(3) 2_866 .
C47 C44 C45 57.0(2) 2_866 .
O43 C44 C45 108.6(2) . .
C47 C45 O43 62.1(2) 2_866 2_866
C47 C45 C46 92.6(3) 2_866 .
O43 C45 C46 42.4(2) 2_866 .
C47 C45 C44 53.5(3) 2_866 .
O43 C45 C44 103.7(3) 2_866 .
C46 C45 C44 104.1(3) . .
C44 C46 O43 86.0(4) 2_866 2_866
C44 C46 C45 130.1(4) 2_866 .
O43 C46 C45 65.9(3) 2_866 .
C44 C46 C47 57.4(3) 2_866 .
O43 C46 C47 123.4(5) 2_866 .
C45 C46 C47 104.1(2) . .
C44 C47 C45 69.5(3) 2_866 2_866
C44 C47 O43 115.9(2) 2_866 .
C45 C47 O43 62.0(2) 2_866 .
C44 C47 C46 43.2(3) 2_866 .
C45 C47 C46 100.5(3) 2_866 .
O43 C47 C46 108.8(2) . .

loop_
_geom_bond_atom_site_label_1
_geom_bond_atom_site_label_2
_geom_bond_distance
_geom_bond_site_symmetry_2
N1 C2 1.302(5) .
N1 C2' 1.317(5) .
C2 C3 1.379(5) .
C2 C5 1.508(5) .
C3 C4 1.366(5) .
C3 H3 0.9300 .
C4 C3' 1.368(6) .
C4 H4 0.9300 .
C5 O7 1.268(5) .
C5 N6 1.364(5) .
N6 C8 1.421(5) .
N6 H6 0.8600 .
C8 C13 1.365(5) .
C8 C9 1.372(4) .
C9 C10 1.369(5) .
C9 H9 0.9300 .
C10 C11 1.384(5) .
C10 H10 0.9300 .
C11 C12 1.381(4) .
C11 C14 1.523(5) .
C12 C13 1.368(5) .
C12 H12 0.9300 .
C13 H13 0.9300 .
C14 C15 1.311(6) .
C14 H14 0.9300 .
C15 C16 1.542(5) .
C15 H15 0.9300 .
C16 N20 1.293(5) .
C16 S17 1.742(4) .
S17 C18 1.745(4) .
C18 C21 1.390(5) .
C18 C19 1.395(5) .
C19 N20 1.382(5) .
C19 C24 1.401(6) .
C21 C22 1.365(6) .
C21 H21 0.9300 .
C22 N25 1.357(5) .
C22 C23 1.397(5) .
C23 C24 1.364(5) .
C23 H23 0.9300 .
C24 H24 0.9300 .
N25 C26 1.461(5) .
N25 C27 1.470(5) .
C26 H26A 0.9600 .
C26 H26B 0.9600 .
C26 H26C 0.9600 .
C27 H27A 0.9600 .
C27 H27B 0.9600 .
C27 H27C 0.9600 .
C2' C3' 1.384(5) .
C2' C5' 1.507(6) .
C3' H3' 0.9300 .
C5' O7' 1.262(5) .
C5' N6' 1.354(5) .
N6' C8' 1.415(5) .
N6' H6' 0.8600 .
C8' C13' 1.372(5) .
C8' C9' 1.379(5) .
C9' C10' 1.366(5) .
C9' H9' 0.9300 .
C10' C11' 1.390(5) .
C10' H10' 0.9300 .
C11' C12' 1.386(5) .
C11' C14' 1.546(6) .
C12' C13' 1.370(5) .
C12' H12' 0.9300 .
C13' H13' 0.9300 .
C14' C15' 1.255(6) .
C14' H14' 0.9300 .
C15' C16' 1.554(7) .
C15' H15' 0.9300 .
C16' N20' 1.283(7) .
C16' S17' 1.751(5) .
S17' C18' 1.736(5) .
C18' C21' 1.396(6) .
C18' C19' 1.400(6) .
C19' N20' 1.383(6) .
C19' C24' 1.421(7) .
C21' C22' 1.368(6) .
C21' H21' 0.9300 .
C22' N25' 1.358(5) .
C22' C23' 1.402(7) .
C23' C24' 1.352(7) .
C23' H23' 0.9300 .
C24' H24' 0.9300 .
N25' C26' 1.462(6) .
N25' C27' 1.465(6) .
C26' H26D 0.9600 .
C26' H26E 0.9600 .
C26' H26F 0.9600 .
C27' H27D 0.9600 .
C27' H27E 0.9600 .
C27' H27F 0.9600 .
O28A S29A 1.445(4) .
S29A C30A 1.829(6) .
S29A C31A 1.839(6) .
C30A H30A 0.9600 .
C30A H30B 0.9600 .
C30A H30C 0.9600 .
C31A H31A 0.9600 .
C31A H31B 0.9600 .
C31A H31C 0.9600 .
O28B S29B 1.404(5) .
S29B C31B 1.831(7) .
S29B C30B 1.831(7) .
C30B H30D 0.9600 .
C30B H30E 0.9600 .
C30B H30F 0.9600 .
C31B H31D 0.9600 .
C31B H31E 0.9600 .
C31B H31F 0.9600 .
O32A C33A 1.445(3) .
O32A C36A 1.445(3) .
C33A C34A 1.496(3) .
C34A C35A 1.500(3) .
C35A C36A 1.496(3) .
O32B C36B 1.447(3) .
O32B C33B 1.451(3) .
C33B C34B 1.498(3) .
C34B C35B 1.490(3) .
C35B C36B 1.493(3) .
O37A C38A 1.447(3) .
O37A C41A 1.457(3) .
C38A C39A 1.492(3) .
C39A C40A 1.502(3) .
C40A C41A 1.513(3) .
O37B C38B 1.446(3) .
O37B C41B 1.450(3) .
C38B C39B 1.500(3) .
C39B C40B 1.503(3) .
C40B C41B 1.508(3) .
O43 C46 1.067(4) 2_866
O43 C45 1.445(5) 2_866
O43 C44 1.445(3) .
O43 C47 1.446(4) .
C44 C46 1.053(8) 2_866
C44 C47 1.297(5) 2_866
C44 C45 1.512(5) .
C45 C47 1.353(5) 2_866
C45 O43 1.445(5) 2_866
C45 C46 1.502(7) .
C46 C44 1.053(8) 2_866
C46 O43 1.067(4) 2_866
C46 C47 1.513(6) .
C47 C44 1.297(5) 2_866
C47 C45 1.353(5) 2_866

loop_
_geom_torsion_atom_site_label_1
_geom_torsion_atom_site_label_2
_geom_torsion_atom_site_label_3
_geom_torsion_atom_site_label_4
_geom_torsion
_geom_torsion_site_symmetry_1
_geom_torsion_site_symmetry_4
C2' N1 C2 C3 0.8(6) . .
C2' N1 C2 C5 -178.4(4) . .
N1 C2 C3 C4 -0.5(7) . .
C5 C2 C3 C4 178.7(4) . .
C2 C3 C4 C3' -0.5(7) . .
N1 C2 C5 O7 -178.1(4) . .
C3 C2 C5 O7 2.7(6) . .
N1 C2 C5 N6 4.0(6) . .
C3 C2 C5 N6 -175.2(4) . .
O7 C5 N6 C8 -0.6(7) . .
C2 C5 N6 C8 177.1(4) . .
C5 N6 C8 C13 4.1(6) . .
C5 N6 C8 C9 -176.4(4) . .
C13 C8 C9 C10 1.1(6) . .
N6 C8 C9 C10 -178.5(4) . .
C8 C9 C10 C11 -1.4(6) . .
C9 C10 C11 C12 0.7(6) . .
C9 C10 C11 C14 179.4(4) . .
C10 C11 C12 C13 0.4(6) . .
C14 C11 C12 C13 -178.2(4) . .
C9 C8 C13 C12 0.0(6) . .
N6 C8 C13 C12 179.5(4) . .
C11 C12 C13 C8 -0.8(6) . .
C12 C11 C14 C15 -3.7(7) . .
C10 C11 C14 C15 177.7(4) . .
C11 C14 C15 C16 -177.2(4) . .
C14 C15 C16 N20 176.8(4) . .
C14 C15 C16 S17 -9.7(6) . .
N20 C16 S17 C18 -3.5(4) . .
C15 C16 S17 C18 -177.2(4) . .
C16 S17 C18 C21 -180.0(4) . .
C16 S17 C18 C19 0.4(3) . .
C21 C18 C19 N20 -177.1(4) . .
S17 C18 C19 N20 2.6(5) . .
C21 C18 C19 C24 -0.9(7) . .
S17 C18 C19 C24 178.8(4) . .
C15 C16 N20 C19 179.0(4) . .
S17 C16 N20 C19 5.3(5) . .
C18 C19 N20 C16 -5.0(6) . .
C24 C19 N20 C16 178.9(4) . .
C19 C18 C21 C22 -0.2(7) . .
S17 C18 C21 C22 -179.8(4) . .
C18 C21 C22 N25 179.0(4) . .
C18 C21 C22 C23 1.2(7) . .
N25 C22 C23 C24 -179.1(5) . .
C21 C22 C23 C24 -1.3(7) . .
C22 C23 C24 C19 0.3(7) . .
N20 C19 C24 C23 176.9(4) . .
C18 C19 C24 C23 0.8(7) . .
C21 C22 N25 C26 -1.9(7) . .
C23 C22 N25 C26 175.9(5) . .
C21 C22 N25 C27 -176.5(4) . .
C23 C22 N25 C27 1.2(7) . .
C2 N1 C2' C3' -0.1(7) . .
C2 N1 C2' C5' -178.7(4) . .
C3 C4 C3' C2' 1.0(7) . .
N1 C2' C3' C4 -0.8(7) . .
C5' C2' C3' C4 177.8(4) . .
N1 C2' C5' O7' 180.0(4) . .
C3' C2' C5' O7' 1.2(7) . .
N1 C2' C5' N6' 1.5(6) . .
C3' C2' C5' N6' -177.3(4) . .
O7' C5' N6' C8' -2.0(8) . .
C2' C5' N6' C8' 176.5(4) . .
C5' N6' C8' C13' 153.0(5) . .
C5' N6' C8' C9' -27.1(7) . .
C13' C8' C9' C10' 4.2(7) . .
N6' C8' C9' C10' -175.6(4) . .
C8' C9' C10' C11' -2.2(8) . .
C9' C10' C11' C12' 0.0(8) . .
C9' C10' C11' C14' 178.0(5) . .
C10' C11' C12' C13' 0.3(8) . .
C14' C11' C12' C13' -178.0(4) . .
C11' C12' C13' C8' 1.7(7) . .
C9' C8' C13' C12' -4.0(7) . .
N6' C8' C13' C12' 175.8(4) . .
C12' C11' C14' C15' -170.5(5) . .
C10' C11' C14' C15' 11.4(9) . .
C11' C14' C15' C16' -179.4(5) . .
C14' C15' C16' N20' -175.3(6) . .
C14' C15' C16' S17' 5.8(9) . .
N20' C16' S17' C18' -1.0(5) . .
C15' C16' S17' C18' 178.0(6) . .
C16' S17' C18' C21' -178.6(5) . .
C16' S17' C18' C19' -0.8(4) . .
C21' C18' C19' N20' -179.9(5) . .
S17' C18' C19' N20' 2.2(6) . .
C21' C18' C19' C24' -2.5(8) . .
S17' C18' C19' C24' 179.6(5) . .
C15' C16' N20' C19' -176.6(5) . .
S17' C16' N20' C19' 2.6(7) . .
C18' C19' N20' C16' -3.1(8) . .
C24' C19' N20' C16' 180.0(7) . .
C19' C18' C21' C22' 1.6(8) . .
S17' C18' C21' C22' 179.2(4) . .
C18' C21' C22' N25' 179.3(6) . .
C18' C21' C22' C23' 1.9(9) . .
N25' C22' C23' C24' 177.4(6) . .
C21' C22' C23' C24' -4.7(10) . .
C22' C23' C24' C19' 3.7(10) . .
N20' C19' C24' C23' 176.5(6) . .
C18' C19' C24' C23' -0.2(9) . .
C21' C22' N25' C26' -8.7(9) . .
C23' C22' N25' C26' 168.9(5) . .
C21' C22' N25' C27' -169.0(6) . .
C23' C22' N25' C27' 8.7(7) . .
C36A O32A C33A C34A -7.6(4) . .
O32A C33A C34A C35A 15.8(4) . .
C33A C34A C35A C36A -17.4(5) . .
C33A O32A C36A C35A -3.8(5) . .
C34A C35A C36A O32A 13.5(5) . .
C36B O32B C33B C34B 17.5(4) . .
O32B C33B C34B C35B -16.8(4) . .
C33B C34B C35B C36B 9.4(5) . .
C33B O32B C36B C35B -11.4(5) . .
C34B C35B C36B O32B 1.0(5) . .
C41A O37A C38A C39A -8.5(3) . .
O37A C38A C39A C40A -9.1(3) . .
C38A C39A C40A C41A 22.2(3) . .
C38A O37A C41A C40A 22.9(3) . .
C39A C40A C41A O37A -28.2(3) . .
C41B O37B C38B C39B 3.5(3) . .
O37B C38B C39B C40B -18.8(3) . .
C38B C39B C40B C41B 25.7(2) . .
C38B O37B C41B C40B 13.4(3) . .
C39B C40B C41B O37B -24.7(3) . .
C45 O43 C44 C46 42.0(3) 2_866 2_866
C47 O43 C44 C46 100.7(4) . 2_866
C46 O43 C44 C47 -49.5(3) 2_866 2_866
C45 O43 C44 C47 -7.5(4) 2_866 2_866
C47 O43 C44 C47 51.2(4) . 2_866
C46 O43 C44 C45 -110.6(4) 2_866 .
C45 O43 C44 C45 -68.6(4) 2_866 .
C47 O43 C44 C45 -9.9(3) . .
C46 C44 C45 C47 54.2(3) 2_866 2_866
O43 C44 C45 C47 105.2(4) . 2_866
C46 C44 C45 O43 15.4(4) 2_866 2_866
C47 C44 C45 O43 -38.8(2) 2_866 2_866
O43 C44 C45 O43 66.4(3) . 2_866
C46 C44 C45 C46 -28.4(4) 2_866 .
C47 C44 C45 C46 -82.6(3) 2_866 .
O43 C44 C45 C46 22.6(3) . .
C47 C45 C46 C44 -19.4(5) 2_866 2_866
O43 C45 C46 C44 -61.5(4) 2_866 2_866
C44 C45 C46 C44 33.5(5) . 2_866
C47 C45 C46 O43 42.1(3) 2_866 2_866
C44 C45 C46 O43 95.0(4) . 2_866
C47 C45 C46 C47 -78.5(4) 2_866 .
O43 C45 C46 C47 -120.6(5) 2_866 .
C44 C45 C46 C47 -25.6(4) . .
C46 O43 C47 C44 -3.9(6) 2_866 2_866
C45 O43 C47 C44 45.8(3) 2_866 2_866
C44 O43 C47 C44 -53.2(5) . 2_866
C46 O43 C47 C45 -49.7(5) 2_866 2_866
C44 O43 C47 C45 -99.0(3) . 2_866
C46 O43 C47 C46 42.3(7) 2_866 .
C45 O43 C47 C46 92.1(4) 2_866 .
C44 O43 C47 C46 -6.9(4) . .
O43 C46 C47 C44 58.6(5) 2_866 2_866
C45 C46 C47 C44 128.9(4) . 2_866
C44 C46 C47 C45 -44.2(3) 2_866 2_866
O43 C46 C47 C45 14.4(6) 2_866 2_866
C45 C46 C47 C45 84.6(4) . 2_866
C44 C46 C47 O43 -108.1(3) 2_866 .
O43 C46 C47 O43 -49.5(7) 2_866 .
C45 C46 C47 O43 20.8(4) . .
